data_4500393
loop_
_publ_author_name
'Mu, Yajuan'
'Fu, Junhong'
'Song, Yajing'
'Li, Zhen'
'Hou, Hongwei'
'Fan, Yaoting'

_publ_section_title
;
 Hydrothermal Syntheses of Metal--Organic Frameworks Constructed from
 Aromatic Polycarboxylate and
 4,4&#x2032;-Bis(1,2,4-triazol-1-ylmethyl)biphenyl
;
_journal_issue 6
_journal_name_full 'Crystal Growth &amp; Design'
_journal_page_first 2183
_journal_paper_doi 10.1021/cg101494t
_journal_volume 11
_journal_year 2011
_chemical_formula_sum 'C26 H20 Cu N6 O4'
_chemical_formula_weight 544.02
_chemical_name_systematic
; 
 ? 
;
_space_group_IT_number 2
_symmetry_cell_setting triclinic
_symmetry_space_group_name_Hall '-P 1'
_symmetry_space_group_name_H-M 'P -1'
_atom_sites_solution_hydrogens geom
_atom_sites_solution_primary direct
_atom_sites_solution_secondary difmap
_audit_creation_method SHELXL-97
_cell_angle_alpha 93.68(3)
_cell_angle_beta 105.18(3)
_cell_angle_gamma 92.97(3)
_cell_formula_units_Z 2
_cell_length_a 8.2582(17)
_cell_length_b 11.067(2)
_cell_length_c 14.080(3)
_cell_measurement_reflns_used 3350
_cell_measurement_temperature 293(2)
_cell_measurement_theta_max 27.7534
_cell_measurement_theta_min 1.8486
_cell_volume 1236.2(5)
_computing_cell_refinement CrystalClear
_computing_data_collection CrystalClear
_computing_data_reduction CrystalClear
_computing_publication_material 'CrystalStructure 3.7.0'
_computing_structure_refinement 'SHELXL-97 (Sheldrick, 1997)'
_computing_structure_solution 'SHELXS-97 (Sheldrick, 1990)'
_diffrn_ambient_temperature 293(2)
_diffrn_measured_fraction_theta_full 0.987
_diffrn_measured_fraction_theta_max 0.987
_diffrn_measurement_device_type 'Rigaku Saturn'
_diffrn_measurement_method \w
_diffrn_radiation_monochromator graphite
_diffrn_radiation_source 'fine-focus sealed tube'
_diffrn_radiation_type MoK\a
_diffrn_radiation_wavelength 0.71073
_diffrn_reflns_av_R_equivalents 0.0476
_diffrn_reflns_av_sigmaI/netI 0.0544
_diffrn_reflns_limit_h_max 9
_diffrn_reflns_limit_h_min -9
_diffrn_reflns_limit_k_max 13
_diffrn_reflns_limit_k_min -13
_diffrn_reflns_limit_l_max 16
_diffrn_reflns_limit_l_min -16
_diffrn_reflns_number 12230
_diffrn_reflns_theta_full 24.99
_diffrn_reflns_theta_max 24.99
_diffrn_reflns_theta_min 2.29
_exptl_absorpt_coefficient_mu 0.928
_exptl_absorpt_correction_T_max 0.8361
_exptl_absorpt_correction_T_min 0.7681
_exptl_absorpt_correction_type multi-scan
_exptl_absorpt_process_details 'Jacobson, R. (1998) Private communication'
_exptl_crystal_colour Blue
_exptl_crystal_density_diffrn 1.462
_exptl_crystal_density_method 'not measured'
_exptl_crystal_description Prism
_exptl_crystal_F_000 558
_exptl_crystal_size_max 0.30
_exptl_crystal_size_mid 0.28
_exptl_crystal_size_min 0.20
_refine_diff_density_max 0.534
_refine_diff_density_min -0.354
_refine_diff_density_rms 0.064
_refine_ls_extinction_method none
_refine_ls_goodness_of_fit_ref 1.160
_refine_ls_hydrogen_treatment constr
_refine_ls_matrix_type full
_refine_ls_number_parameters 337
_refine_ls_number_reflns 4286
_refine_ls_number_restraints 6
_refine_ls_restrained_S_all 1.174
_refine_ls_R_factor_all 0.1140
_refine_ls_R_factor_gt 0.0863
_refine_ls_shift/su_max 0.002
_refine_ls_shift/su_mean 0.000
_refine_ls_structure_factor_coef Fsqd
_refine_ls_weighting_details 'calc w=1/[\s^2^(Fo^2^)+(0.0687P)^2^+1.3565P] where P=(Fo^2^+2Fc^2^)/3'
_refine_ls_weighting_scheme calc
_refine_ls_wR_factor_gt 0.1787
_refine_ls_wR_factor_ref 0.1960
_reflns_number_gt 3227
_reflns_number_total 4286
_reflns_threshold_expression >2sigma(I)
_cod_data_source_file cg101494t_si_002.cif
_cod_data_source_block complex_6
_cod_depositor_comments
;
The following automatic conversions were performed:

'_exptl_absorpt_correction_type' value 'Multi-scan' changed to
'multi-scan' according to
/home/saulius/struct/CIF-dictionaries/cif_core.dic dictionary named
'cif_core.dic' version 2.4.1 from 2010-06-29.

Automatic conversion script
Id: cif_fix_values 1715 2011-07-08 13:25:40Z adriana 
;
_cod_original_cell_volume 1236.2(4)
_cod_original_sg_symbol_H-M P-1
_cod_database_code 4500393

loop_
_symmetry_equiv_pos_as_xyz
'x, y, z'
'-x, -y, -z'

loop_
_atom_site_label
_atom_site_type_symbol
_atom_site_fract_x
_atom_site_fract_y
_atom_site_fract_z
_atom_site_U_iso_or_equiv
_atom_site_adp_type
_atom_site_occupancy
_atom_site_symmetry_multiplicity
_atom_site_calc_flag
_atom_site_refinement_flags
Cu1 Cu 0.5000 0.0000 1.0000 0.0618(4) Uani 1 2 d S
Cu2 Cu 0.5000 0.0000 0.5000 0.0786(4) Uani 1 2 d S
N1 N 0.4628(8) 0.1605(4) 0.9428(3) 0.0774(16) Uani 1 1 d .
N2 N 0.4556(12) 0.3606(6) 0.9334(6) 0.120(3) Uani 1 1 d .
N3 N 0.3550(8) 0.3014(5) 0.8504(4) 0.0782(16) Uani 1 1 d .
N4 N 0.2953(7) -0.0096(6) 0.3884(4) 0.0902(19) Uani 1 1 d .
N5 N 0.0351(9) -0.0656(8) 0.2907(7) 0.141(4) Uani 1 1 d .
N6 N 0.1430(7) -0.0374(6) 0.2355(5) 0.0890(19) Uani 1 1 d .
O1 O 0.2910(5) -0.0692(3) 0.9063(3) 0.0605(10) Uani 1 1 d .
O2 O 0.4833(5) -0.1047(4) 0.8268(3) 0.0638(10) Uani 1 1 d .
O3 O 0.3923(7) -0.1275(4) 0.5573(3) 0.0823(14) Uani 1 1 d .
O4 O 0.3141(6) 0.0229(4) 0.6444(3) 0.0720(12) Uani 1 1 d .
C1 C 0.5214(12) 0.2730(6) 0.9884(5) 0.107(3) Uani 1 1 d .
H1 H 0.5978 0.2865 1.0503 0.129 Uiso 1 1 calc R
C2 C 0.3603(9) 0.1821(5) 0.8568(5) 0.0686(17) Uani 1 1 d .
H2 H 0.3013 0.1230 0.8085 0.082 Uiso 1 1 calc R
C3 C 0.2495(10) 0.3666(7) 0.7719(5) 0.092(2) Uani 1 1 d .
H3A H 0.2129 0.4380 0.8017 0.110 Uiso 1 1 calc R
H3B H 0.1501 0.3146 0.7385 0.110 Uiso 1 1 calc R
C4 C 0.3393(8) 0.4059(6) 0.6956(5) 0.0694(17) Uani 1 1 d .
C5 C 0.3708(14) 0.5241(6) 0.6851(7) 0.139(4) Uani 1 1 d .
H5 H 0.3501 0.5824 0.7301 0.167 Uiso 1 1 calc R
C6 C 0.4341(14) 0.5611(6) 0.6080(6) 0.125(4) Uani 1 1 d .
H6 H 0.4513 0.6435 0.6015 0.150 Uiso 1 1 calc R
C7 C 0.4706(7) 0.4795(5) 0.5431(4) 0.0551(14) Uani 1 1 d .
C8 C 0.4522(11) 0.3613(6) 0.5589(5) 0.092(2) Uani 1 1 d .
H8 H 0.4843 0.3030 0.5182 0.110 Uiso 1 1 calc R
C9 C 0.3863(11) 0.3242(6) 0.6347(5) 0.093(2) Uani 1 1 d .
H9 H 0.3746 0.2419 0.6434 0.111 Uiso 1 1 calc R
C10 C 0.1343(11) -0.0446(9) 0.3831(8) 0.125(4) Uani 1 1 d .
H10 H 0.0953 -0.0535 0.4387 0.150 Uiso 1 1 calc R
C11 C 0.2934(10) -0.0041(6) 0.2931(6) 0.085(2) Uani 1 1 d .
H11 H 0.3859 0.0200 0.2710 0.102 Uiso 1 1 calc R
C12 C 0.0891(9) -0.0565(7) 0.1278(6) 0.089(2) Uani 1 1 d .
H12A H 0.1746 -0.0192 0.1009 0.107 Uiso 1 1 calc R
H12B H -0.0136 -0.0162 0.1037 0.107 Uiso 1 1 calc R
C13 C 0.0588(10) -0.1873(7) 0.0909(8) 0.095(3) Uani 1 1 d .
C14 C 0.1673(12) -0.2717(10) 0.1342(10) 0.149(4) Uani 1 1 d U
H14 H 0.2566 -0.2473 0.1888 0.179 Uiso 1 1 calc R
C15 C 0.1440(11) -0.3916(9) 0.0970(11) 0.174(6) Uani 1 1 d .
H15 H 0.2216 -0.4452 0.1263 0.209 Uiso 1 1 calc R
C16 C 0.0129(10) -0.4353(7) 0.0195(8) 0.103(3) Uani 1 1 d .
C17 C -0.0957(12) -0.3510(8) -0.0215(6) 0.101(3) Uani 1 1 d .
H17 H -0.1875 -0.3766 -0.0744 0.121 Uiso 1 1 calc R
C18 C -0.0742(12) -0.2297(8) 0.0128(6) 0.097(3) Uani 1 1 d .
H18 H -0.1510 -0.1762 -0.0175 0.116 Uiso 1 1 calc R
C19 C 0.2001(8) -0.1781(6) 0.6508(4) 0.0650(16) Uani 1 1 d .
C20 C 0.0828(12) -0.2520(8) 0.5798(5) 0.115(3) Uani 1 1 d .
H20 H 0.0801 -0.2488 0.5135 0.138 Uiso 1 1 calc R
C21 C -0.0319(13) -0.3316(10) 0.6065(9) 0.157(5) Uani 1 1 d .
H21 H -0.1061 -0.3847 0.5590 0.188 Uiso 1 1 calc R
C22 C -0.0338(12) -0.3306(10) 0.7051(8) 0.142(4) Uani 1 1 d .
H22 H -0.1131 -0.3802 0.7233 0.170 Uiso 1 1 calc R
C23 C 0.0798(9) -0.2574(7) 0.7747(6) 0.086(2) Uani 1 1 d .
H23 H 0.0774 -0.2574 0.8403 0.103 Uiso 1 1 calc R
C24 C 0.2016(7) -0.1812(5) 0.7494(4) 0.0579(14) Uani 1 1 d .
C25 C 0.3352(7) -0.1140(5) 0.8307(4) 0.0509(13) Uani 1 1 d .
C26 C 0.3097(8) -0.0859(5) 0.6170(4) 0.0633(15) Uani 1 1 d .

loop_
_atom_site_aniso_label
_atom_site_aniso_U_11
_atom_site_aniso_U_22
_atom_site_aniso_U_33
_atom_site_aniso_U_23
_atom_site_aniso_U_13
_atom_site_aniso_U_12
Cu1 0.0955(8) 0.0538(6) 0.0437(6) 0.0156(4) 0.0291(5) 0.0059(5)
Cu2 0.1246(10) 0.0663(7) 0.0762(8) 0.0325(6) 0.0711(8) 0.0305(7)
N1 0.133(5) 0.056(3) 0.043(3) 0.018(2) 0.020(3) 0.006(3)
N2 0.202(8) 0.071(4) 0.098(5) 0.014(4) 0.062(6) 0.002(5)
N3 0.122(5) 0.062(3) 0.070(4) 0.028(3) 0.054(3) 0.018(3)
N4 0.086(4) 0.116(5) 0.098(4) 0.060(4) 0.058(4) 0.038(4)
N5 0.095(5) 0.205(9) 0.173(8) 0.129(7) 0.087(6) 0.068(5)
N6 0.066(4) 0.113(5) 0.117(5) 0.066(4) 0.057(4) 0.022(3)
O1 0.075(3) 0.066(2) 0.051(2) 0.0140(18) 0.031(2) 0.008(2)
O2 0.059(2) 0.081(3) 0.057(2) 0.013(2) 0.0263(19) -0.006(2)
O3 0.145(4) 0.059(2) 0.061(3) 0.017(2) 0.057(3) 0.008(3)
O4 0.097(3) 0.054(2) 0.078(3) 0.011(2) 0.046(3) 0.002(2)
C1 0.190(9) 0.057(4) 0.063(5) 0.001(4) 0.016(5) -0.012(5)
C2 0.101(5) 0.053(3) 0.066(4) 0.017(3) 0.045(4) 0.008(3)
C3 0.115(6) 0.091(5) 0.107(5) 0.065(4) 0.074(5) 0.046(4)
C4 0.080(4) 0.066(4) 0.080(4) 0.038(3) 0.043(4) 0.022(3)
C5 0.266(12) 0.056(4) 0.166(8) 0.035(5) 0.170(9) 0.040(6)
C6 0.236(11) 0.053(4) 0.135(7) 0.026(4) 0.134(8) 0.015(5)
C7 0.068(4) 0.047(3) 0.057(3) 0.018(2) 0.026(3) 0.008(3)
C8 0.163(7) 0.051(4) 0.087(5) 0.027(3) 0.070(5) 0.022(4)
C9 0.152(7) 0.052(4) 0.096(5) 0.032(4) 0.065(5) 0.014(4)
C10 0.093(6) 0.182(9) 0.146(8) 0.109(8) 0.082(6) 0.058(6)
C11 0.079(5) 0.092(5) 0.112(6) 0.056(4) 0.063(5) 0.020(4)
C12 0.070(4) 0.109(6) 0.109(6) 0.064(5) 0.043(4) 0.020(4)
C13 0.068(5) 0.091(6) 0.156(8) 0.068(6) 0.066(5) 0.018(4)
C14 0.087(6) 0.121(7) 0.225(9) 0.021(7) 0.013(6) 0.013(5)
C15 0.060(5) 0.079(6) 0.360(19) 0.035(8) 0.010(8) 0.006(5)
C16 0.077(5) 0.092(5) 0.170(9) 0.043(6) 0.079(6) 0.013(5)
C17 0.152(8) 0.099(6) 0.072(5) 0.033(4) 0.055(5) 0.034(6)
C18 0.137(8) 0.103(6) 0.076(5) 0.046(5) 0.058(5) 0.047(6)
C19 0.074(4) 0.066(4) 0.052(3) 0.009(3) 0.015(3) -0.016(3)
C20 0.147(8) 0.117(7) 0.058(4) 0.016(4) -0.003(5) -0.048(6)
C21 0.142(9) 0.150(9) 0.132(9) 0.033(7) -0.031(7) -0.094(7)
C22 0.118(7) 0.162(10) 0.129(8) 0.051(7) 0.010(6) -0.076(7)
C23 0.074(4) 0.095(5) 0.090(5) 0.025(4) 0.030(4) -0.032(4)
C24 0.055(3) 0.063(3) 0.055(3) 0.012(3) 0.014(3) -0.006(3)
C25 0.062(4) 0.052(3) 0.048(3) 0.017(2) 0.027(3) 0.004(3)
C26 0.088(4) 0.060(4) 0.046(3) 0.017(3) 0.023(3) -0.001(3)

loop_
_atom_type_symbol
_atom_type_description
_atom_type_scat_dispersion_real
_atom_type_scat_dispersion_imag
_atom_type_scat_source
C C 0.0033 0.0016 'International Tables Vol C Tables 4.2.6.8 and 6.1.1.4'
H H 0.0000 0.0000 'International Tables Vol C Tables 4.2.6.8 and 6.1.1.4'
N N 0.0061 0.0033 'International Tables Vol C Tables 4.2.6.8 and 6.1.1.4'
O O 0.0106 0.0060 'International Tables Vol C Tables 4.2.6.8 and 6.1.1.4'
Cu Cu 0.3201 1.2651 'International Tables Vol C Tables 4.2.6.8 and 6.1.1.4'

loop_
_geom_angle_atom_site_label_1
_geom_angle_atom_site_label_2
_geom_angle_atom_site_label_3
_geom_angle
_geom_angle_site_symmetry_1
_geom_angle_site_symmetry_3
O1 Cu1 O1 180.00(17) 2_657 .
O1 Cu1 N1 89.7(2) 2_657 2_657
O1 Cu1 N1 90.3(2) . 2_657
O1 Cu1 N1 90.3(2) 2_657 .
O1 Cu1 N1 89.7(2) . .
N1 Cu1 N1 180.000(2) 2_657 .
O3 Cu2 O3 180.000(1) . 2_656
O3 Cu2 N4 91.7(2) . 2_656
O3 Cu2 N4 88.3(2) 2_656 2_656
O3 Cu2 N4 88.3(2) . .
O3 Cu2 N4 91.7(2) 2_656 .
N4 Cu2 N4 180.000(1) 2_656 .
C2 N1 C1 104.7(5) . .
C2 N1 Cu1 127.5(4) . .
C1 N1 Cu1 127.4(5) . .
C1 N2 N3 104.6(6) . .
C2 N3 N2 109.6(6) . .
C2 N3 C3 128.4(7) . .
N2 N3 C3 121.8(6) . .
C11 N4 C10 102.7(7) . .
C11 N4 Cu2 125.2(5) . .
C10 N4 Cu2 131.0(5) . .
C10 N5 N6 102.1(7) . .
C11 N6 N5 110.2(7) . .
C11 N6 C12 128.9(5) . .
N5 N6 C12 120.6(7) . .
C25 O1 Cu1 105.5(3) . .
C26 O3 Cu2 113.3(4) . .
N2 C1 N1 111.5(7) . .
N2 C1 H1 124.2 . .
N1 C1 H1 124.2 . .
N1 C2 N3 109.6(6) . .
N1 C2 H2 125.2 . .
N3 C2 H2 125.2 . .
N3 C3 C4 113.5(5) . .
N3 C3 H3A 108.9 . .
C4 C3 H3A 108.9 . .
N3 C3 H3B 108.9 . .
C4 C3 H3B 108.9 . .
H3A C3 H3B 107.7 . .
C5 C4 C9 117.3(6) . .
C5 C4 C3 121.1(6) . .
C9 C4 C3 121.6(6) . .
C4 C5 C6 121.5(7) . .
C4 C5 H5 119.3 . .
C6 C5 H5 119.3 . .
C7 C6 C5 121.1(6) . .
C7 C6 H6 119.5 . .
C5 C6 H6 119.5 . .
C6 C7 C8 117.1(5) . .
C6 C7 C7 120.6(6) . 2_666
C8 C7 C7 122.3(6) . 2_666
C7 C8 C9 121.7(6) . .
C7 C8 H8 119.1 . .
C9 C8 H8 119.1 . .
C4 C9 C8 120.9(6) . .
C4 C9 H9 119.6 . .
C8 C9 H9 119.6 . .
N5 C10 N4 114.2(7) . .
N5 C10 H10 122.9 . .
N4 C10 H10 122.9 . .
N6 C11 N4 110.7(6) . .
N6 C11 H11 124.7 . .
N4 C11 H11 124.7 . .
N6 C12 C13 113.2(6) . .
N6 C12 H12A 108.9 . .
C13 C12 H12A 108.9 . .
N6 C12 H12B 108.9 . .
C13 C12 H12B 108.9 . .
H12A C12 H12B 107.8 . .
C18 C13 C14 116.9(9) . .
C18 C13 C12 122.4(7) . .
C14 C13 C12 120.7(9) . .
C15 C14 C13 120.7(11) . .
C15 C14 H14 119.7 . .
C13 C14 H14 119.7 . .
C16 C15 C14 123.2(9) . .
C16 C15 H15 118.4 . .
C14 C15 H15 118.4 . .
C15 C16 C17 115.5(8) . .
C15 C16 C16 123.1(11) . 2_545
C17 C16 C16 121.5(12) . 2_545
C16 C17 C18 122.8(9) . .
C16 C17 H17 118.6 . .
C18 C17 H17 118.6 . .
C13 C18 C17 121.0(8) . .
C13 C18 H18 119.5 . .
C17 C18 H18 119.5 . .
C24 C19 C20 119.5(6) . .
C24 C19 C26 121.8(5) . .
C20 C19 C26 118.3(6) . .
C19 C20 C21 120.7(8) . .
C19 C20 H20 119.6 . .
C21 C20 H20 119.6 . .
C22 C21 C20 119.2(8) . .
C22 C21 H21 120.4 . .
C20 C21 H21 120.4 . .
C23 C22 C21 120.1(8) . .
C23 C22 H22 119.9 . .
C21 C22 H22 119.9 . .
C22 C23 C24 121.2(7) . .
C22 C23 H23 119.4 . .
C24 C23 H23 119.4 . .
C19 C24 C23 119.0(6) . .
C19 C24 C25 122.4(5) . .
C23 C24 C25 118.4(5) . .
O2 C25 O1 121.5(5) . .
O2 C25 C24 121.1(5) . .
O1 C25 C24 117.4(5) . .
O4 C26 O3 123.5(5) . .
O4 C26 C19 120.4(6) . .
O3 C26 C19 116.1(5) . .

loop_
_geom_bond_atom_site_label_1
_geom_bond_atom_site_label_2
_geom_bond_distance
_geom_bond_site_symmetry_2
Cu1 O1 1.961(4) 2_657
Cu1 O1 1.961(4) .
Cu1 N1 2.002(5) 2_657
Cu1 N1 2.002(5) .
Cu2 O3 1.956(4) .
Cu2 O3 1.956(4) 2_656
Cu2 N4 1.976(6) 2_656
Cu2 N4 1.976(6) .
N1 C2 1.327(8) .
N1 C1 1.367(8) .
N2 C1 1.329(10) .
N2 N3 1.349(9) .
N3 C2 1.331(7) .
N3 C3 1.471(8) .
N4 C11 1.343(8) .
N4 C10 1.347(9) .
N5 C10 1.342(12) .
N5 N6 1.365(7) .
N6 C11 1.313(9) .
N6 C12 1.462(9) .
O1 C25 1.291(6) .
O2 C25 1.238(6) .
O3 C26 1.291(7) .
O4 C26 1.236(7) .
C1 H1 0.9300 .
C2 H2 0.9300 .
C3 C4 1.528(8) .
C3 H3A 0.9700 .
C3 H3B 0.9700 .
C4 C5 1.345(9) .
C4 C9 1.348(9) .
C5 C6 1.397(9) .
C5 H5 0.9300 .
C6 C7 1.345(9) .
C6 H6 0.9300 .
C7 C8 1.349(8) .
C7 C7 1.506(10) 2_666
C8 C9 1.393(9) .
C8 H8 0.9300 .
C9 H9 0.9300 .
C10 H10 0.9300 .
C11 H11 0.9300 .
C12 C13 1.492(11) .
C12 H12A 0.9700 .
C12 H12B 0.9700 .
C13 C18 1.373(11) .
C13 C14 1.386(12) .
C14 C15 1.379(13) .
C14 H14 0.9300 .
C15 C16 1.363(14) .
C15 H15 0.9300 .
C16 C17 1.376(11) .
C16 C16 1.483(16) 2_545
C17 C18 1.383(11) .
C17 H17 0.9300 .
C18 H18 0.9300 .
C19 C24 1.388(7) .
C19 C20 1.383(9) .
C19 C26 1.509(8) .
C20 C21 1.399(12) .
C20 H20 0.9300 .
C21 C22 1.392(13) .
C21 H21 0.9300 .
C22 C23 1.354(11) .
C22 H22 0.9300 .
C23 C24 1.410(8) .
C23 H23 0.9300 .
C24 C25 1.492(8) .

loop_
_geom_torsion_atom_site_label_1
_geom_torsion_atom_site_label_2
_geom_torsion_atom_site_label_3
_geom_torsion_atom_site_label_4
_geom_torsion
_geom_torsion_site_symmetry_1
_geom_torsion_site_symmetry_4
O1 Cu1 N1 C2 163.1(6) 2_657 .
O1 Cu1 N1 C2 -16.9(6) . .
N1 Cu1 N1 C2 -96(100) 2_657 .
O1 Cu1 N1 C1 -25.6(7) 2_657 .
O1 Cu1 N1 C1 154.4(7) . .
N1 Cu1 N1 C1 76(100) 2_657 .
C1 N2 N3 C2 0.6(9) . .
C1 N2 N3 C3 176.1(7) . .
O3 Cu2 N4 C11 -139.4(6) . .
O3 Cu2 N4 C11 40.6(6) 2_656 .
N4 Cu2 N4 C11 44(100) 2_656 .
O3 Cu2 N4 C10 26.4(8) . .
O3 Cu2 N4 C10 -153.6(8) 2_656 .
N4 Cu2 N4 C10 -150(100) 2_656 .
C10 N5 N6 C11 0.7(9) . .
C10 N5 N6 C12 175.3(7) . .
O1 Cu1 O1 C25 105(26) 2_657 .
N1 Cu1 O1 C25 -87.9(3) 2_657 .
N1 Cu1 O1 C25 92.1(3) . .
O3 Cu2 O3 C26 -58(100) 2_656 .
N4 Cu2 O3 C26 88.4(5) 2_656 .
N4 Cu2 O3 C26 -91.6(5) . .
N3 N2 C1 N1 -0.9(10) . .
C2 N1 C1 N2 0.9(10) . .
Cu1 N1 C1 N2 -172.0(6) . .
C1 N1 C2 N3 -0.5(8) . .
Cu1 N1 C2 N3 172.4(4) . .
N2 N3 C2 N1 0.0(8) . .
C3 N3 C2 N1 -175.2(6) . .
C2 N3 C3 C4 -97.2(8) . .
N2 N3 C3 C4 88.1(8) . .
N3 C3 C4 C5 -115.3(9) . .
N3 C3 C4 C9 66.4(10) . .
C9 C4 C5 C6 6.3(15) . .
C3 C4 C5 C6 -172.1(9) . .
C4 C5 C6 C7 -2.0(17) . .
C5 C6 C7 C8 -3.5(14) . .
C5 C6 C7 C7 176.5(9) . 2_666
C6 C7 C8 C9 4.7(12) . .
C7 C7 C8 C9 -175.3(8) 2_666 .
C5 C4 C9 C8 -5.1(13) . .
C3 C4 C9 C8 173.3(7) . .
C7 C8 C9 C4 -0.4(13) . .
N6 N5 C10 N4 -2.0(11) . .
C11 N4 C10 N5 2.5(10) . .
Cu2 N4 C10 N5 -165.7(6) . .
N5 N6 C11 N4 0.8(9) . .
C12 N6 C11 N4 -173.3(6) . .
C10 N4 C11 N6 -1.9(8) . .
Cu2 N4 C11 N6 167.1(5) . .
C11 N6 C12 C13 105.5(8) . .
N5 N6 C12 C13 -68.1(8) . .
N6 C12 C13 C18 139.5(7) . .
N6 C12 C13 C14 -41.5(10) . .
C18 C13 C14 C15 2.4(15) . .
C12 C13 C14 C15 -176.7(10) . .
C13 C14 C15 C16 -2.4(19) . .
C14 C15 C16 C17 1.0(17) . .
C14 C15 C16 C16 -179.1(11) . 2_545
C15 C16 C17 C18 0.3(12) . .
C16 C16 C17 C18 -179.6(8) 2_545 .
C14 C13 C18 C17 -1.1(12) . .
C12 C13 C18 C17 177.9(6) . .
C16 C17 C18 C13 -0.2(12) . .
C24 C19 C20 C21 -1.4(14) . .
C26 C19 C20 C21 -174.4(9) . .
C19 C20 C21 C22 3.9(18) . .
C20 C21 C22 C23 -3.2(19) . .
C21 C22 C23 C24 0.0(16) . .
C20 C19 C24 C23 -1.8(10) . .
C26 C19 C24 C23 171.0(6) . .
C20 C19 C24 C25 173.5(7) . .
C26 C19 C24 C25 -13.8(9) . .
C22 C23 C24 C19 2.6(12) . .
C22 C23 C24 C25 -172.9(8) . .
Cu1 O1 C25 O2 -2.2(6) . .
Cu1 O1 C25 C24 175.8(4) . .
C19 C24 C25 O2 -36.9(8) . .
C23 C24 C25 O2 138.4(6) . .
C19 C24 C25 O1 145.1(6) . .
C23 C24 C25 O1 -39.6(8) . .
Cu2 O3 C26 O4 -8.0(8) . .
Cu2 O3 C26 C19 170.2(4) . .
C24 C19 C26 O4 -48.7(9) . .
C20 C19 C26 O4 124.1(8) . .
C24 C19 C26 O3 132.9(6) . .
C20 C19 C26 O3 -54.2(9) . .
